data_1542535
loop_
_publ_author_name
'Lorion, M\'elanie M'
'Duarte, Filipe J. S.'
'Calhorda, Maria Jos\'e'
'Oble, Julie'
'Poli, Giovanni'

_publ_section_title
;
 Opening the Way to Catalytic Aminopalladation/Proxicyclic
 Dehydropalladation: Access to Methylidene \g-Lactams.
;
_journal_issue 5
_journal_name_full 'Organic letters'
_journal_page_first 1020
_journal_paper_doi 10.1021/acs.orglett.6b00143
_journal_volume 18
_journal_year 2016
_chemical_formula_moiety 'C11 H10 F N O3 S'
_chemical_formula_sum 'C11 H10 F N O3 S'
_chemical_formula_weight 255.26
_space_group_crystal_system monoclinic
_space_group_IT_number 14
_space_group_name_Hall '-P 2ybc'
_space_group_name_H-M_alt 'P 1 21/c 1'
_symmetry_space_group_name_Hall '-P 2ybc'
_symmetry_space_group_name_H-M 'P 1 21/c 1'
_atom_sites_solution_hydrogens geom
_atom_sites_solution_primary dual
_atom_sites_solution_secondary difmap
_audit_creation_method SHELXL-2014/7
_cell_angle_alpha 90
_cell_angle_beta 97.224(3)
_cell_angle_gamma 90
_cell_formula_units_Z 4
_cell_length_a 5.1196(2)
_cell_length_b 11.2852(5)
_cell_length_c 18.9656(7)
_cell_measurement_reflns_used 5801
_cell_measurement_temperature 200(1)
_cell_measurement_theta_max 30.32
_cell_measurement_theta_min 2.82
_cell_volume 1087.05(8)
_computing_cell_refinement 'Bruker SAINT'
_computing_data_collection 'Bruker APEX2'
_computing_data_reduction 'Bruker SAINT'
_computing_molecular_graphics 'SXGRAPH (Farrugia, 2012)'
_computing_publication_material 'WinGX publication routines (Farrugia, 2012)'
_computing_structure_refinement 'SHELXL-2014/7 (Sheldrick, 2014)'
_computing_structure_solution 'SHELXT-2014/5 (Sheldrick, 2014)'
_diffrn_ambient_temperature 200(1)
_diffrn_detector_area_resol_mean 8.3333
_diffrn_measured_fraction_theta_full 1.000
_diffrn_measured_fraction_theta_max 1.000
_diffrn_measurement_device_type 'Bruker APEX-II CCD'
_diffrn_measurement_method '\f and \w scans'
_diffrn_radiation_monochromator 'curved graphite'
_diffrn_radiation_source 'fine-focus sealed tube'
_diffrn_radiation_type MoK\a
_diffrn_radiation_wavelength 0.71073
_diffrn_reflns_av_R_equivalents 0.0260
_diffrn_reflns_av_unetI/netI 0.0197
_diffrn_reflns_laue_measured_fraction_full 1.000
_diffrn_reflns_laue_measured_fraction_max 1.000
_diffrn_reflns_limit_h_max 7
_diffrn_reflns_limit_h_min -7
_diffrn_reflns_limit_k_max 15
_diffrn_reflns_limit_k_min -16
_diffrn_reflns_limit_l_max 27
_diffrn_reflns_limit_l_min -27
_diffrn_reflns_number 19455
_diffrn_reflns_point_group_measured_fraction_full 1.000
_diffrn_reflns_point_group_measured_fraction_max 1.000
_diffrn_reflns_theta_full 25.242
_diffrn_reflns_theta_max 30.542
_diffrn_reflns_theta_min 2.104
_exptl_absorpt_coefficient_mu 0.307
_exptl_absorpt_correction_T_max 0.746
_exptl_absorpt_correction_T_min 0.718
_exptl_absorpt_correction_type multi-scan
_exptl_absorpt_process_details
; 
R.H. Blessing, Acta Cryst. (1995), A51, 33-38
;
_exptl_crystal_colour colourless
_exptl_crystal_density_diffrn 1.560
_exptl_crystal_density_method 'not measured'
_exptl_crystal_description prism
_exptl_crystal_F_000 528
_exptl_crystal_size_max 0.4
_exptl_crystal_size_mid 0.2
_exptl_crystal_size_min 0.1
_refine_diff_density_max 0.365
_refine_diff_density_min -0.287
_refine_diff_density_rms 0.050
_refine_ls_extinction_method none
_refine_ls_goodness_of_fit_ref 1.031
_refine_ls_hydrogen_treatment constr
_refine_ls_matrix_type full
_refine_ls_number_parameters 154
_refine_ls_number_reflns 3334
_refine_ls_number_restraints 0
_refine_ls_restrained_S_all 1.031
_refine_ls_R_factor_all 0.0478
_refine_ls_R_factor_gt 0.0354
_refine_ls_shift/su_max 0.001
_refine_ls_shift/su_mean 0.000
_refine_ls_structure_factor_coef Fsqd
_refine_ls_weighting_details 'w=1/[\s^2^(Fo^2^)+(0.0474P)^2^+0.3677P] where P=(Fo^2^+2Fc^2^)/3'
_refine_ls_weighting_scheme calc
_refine_ls_wR_factor_gt 0.0917
_refine_ls_wR_factor_ref 0.0995
_reflns_number_gt 2685
_reflns_number_total 3334
_reflns_threshold_expression 'I > 2\s(I)'
_cod_data_source_file ol6b00143_si_001.cif
_cod_data_source_block mml606
_cod_depositor_comments 'Adding full bibliography for 1542535.cif.'
_cod_database_code 1542535
_shelx_shelxl_version_number 2014/7
_shelx_space_group_comment
;
The symmetry employed for this shelxl refinement is uniquely defined
by the following loop, which should always be used as a source of
symmetry information in preference to the above space-group names.
They are only intended as comments.
;

loop_
_space_group_symop_operation_xyz
'x, y, z'
'-x, y+1/2, -z+1/2'
'-x, -y, -z'
'x, -y-1/2, z-1/2'

loop_
_atom_site_label
_atom_site_type_symbol
_atom_site_fract_x
_atom_site_fract_y
_atom_site_fract_z
_atom_site_U_iso_or_equiv
_atom_site_adp_type
_atom_site_occupancy
_atom_site_site_symmetry_order
_atom_site_calc_flag
_atom_site_refinement_flags_posn
_atom_site_refinement_flags_adp
S1 S 0.60364(6) 0.66484(3) 0.33717(2) 0.02838(10) Uani 1 1 d . .
F1 F -0.2537(2) 0.68906(10) 0.10551(5) 0.0529(3) Uani 1 1 d . .
O1 O 0.78163(19) 0.76084(11) 0.33253(6) 0.0411(3) Uani 1 1 d . .
O2 O 0.7016(2) 0.54697(10) 0.34396(6) 0.0412(3) Uani 1 1 d . .
O3 O 0.2950(2) 0.49895(10) 0.42116(6) 0.0403(3) Uani 1 1 d . .
N1 N 0.4491(2) 0.69081(10) 0.40849(6) 0.0254(2) Uani 1 1 d . .
C1 C 0.3512(2) 0.67214(12) 0.26613(7) 0.0247(2) Uani 1 1 d . .
C2 C 0.2117(3) 0.56981(12) 0.24568(7) 0.0297(3) Uani 1 1 d . .
H2 H 0.2562 0.4969 0.2692 0.036 Uiso 1 1 calc R U
C3 C 0.0071(3) 0.57511(13) 0.19068(8) 0.0349(3) Uani 1 1 d . .
H3 H -0.0898 0.5061 0.1751 0.042 Uiso 1 1 calc R U
C4 C -0.0521(3) 0.68344(14) 0.15908(7) 0.0333(3) Uani 1 1 d . .
C5 C 0.0823(3) 0.78617(13) 0.17838(7) 0.0320(3) Uani 1 1 d . .
H5 H 0.0351 0.8590 0.1551 0.038 Uiso 1 1 calc R U
C6 C 0.2887(3) 0.78004(12) 0.23287(7) 0.0290(3) Uani 1 1 d . .
H6 H 0.3870 0.8491 0.2475 0.035 Uiso 1 1 calc R U
C7 C 0.3941(3) 0.80604(12) 0.43503(7) 0.0272(3) Uani 1 1 d . .
C8 C 0.4866(3) 0.90900(14) 0.41704(8) 0.0395(3) Uani 1 1 d . .
H8A H 0.6053 0.9127 0.3824 0.047 Uiso 1 1 calc R U
H8B H 0.4346 0.9797 0.4387 0.047 Uiso 1 1 calc R U
C9 C 0.2032(3) 0.78810(14) 0.48860(8) 0.0357(3) Uani 1 1 d . .
H9A H 0.0271 0.8192 0.4700 0.043 Uiso 1 1 calc R U
H9B H 0.2657 0.8296 0.5336 0.043 Uiso 1 1 calc R U
C10 C 0.1911(3) 0.65614(15) 0.50069(9) 0.0396(3) Uani 1 1 d . .
H10A H 0.2930 0.6343 0.5467 0.047 Uiso 1 1 calc R U
H10B H 0.0066 0.6300 0.5008 0.047 Uiso 1 1 calc R U
C11 C 0.3089(3) 0.60033(13) 0.44026(7) 0.0297(3) Uani 1 1 d . .

loop_
_atom_site_aniso_label
_atom_site_aniso_U_11
_atom_site_aniso_U_22
_atom_site_aniso_U_33
_atom_site_aniso_U_23
_atom_site_aniso_U_13
_atom_site_aniso_U_12
S1 0.02210(15) 0.03606(19) 0.02745(17) -0.00251(13) 0.00501(11) 0.00183(12)
F1 0.0544(6) 0.0575(6) 0.0406(5) 0.0034(5) -0.0190(5) -0.0046(5)
O1 0.0291(5) 0.0564(7) 0.0389(6) -0.0059(5) 0.0090(4) -0.0140(5)
O2 0.0374(5) 0.0455(7) 0.0408(6) -0.0024(5) 0.0051(4) 0.0183(5)
O3 0.0431(6) 0.0321(6) 0.0456(6) -0.0012(5) 0.0046(5) -0.0056(5)
N1 0.0255(5) 0.0276(6) 0.0236(5) 0.0001(4) 0.0044(4) 0.0018(4)
C1 0.0251(5) 0.0283(6) 0.0214(5) -0.0018(5) 0.0059(4) -0.0003(5)
C2 0.0347(6) 0.0246(6) 0.0301(6) 0.0002(5) 0.0053(5) -0.0014(5)
C3 0.0392(7) 0.0323(7) 0.0325(7) -0.0045(6) 0.0013(6) -0.0090(6)
C4 0.0350(7) 0.0405(8) 0.0234(6) -0.0008(5) -0.0006(5) -0.0016(6)
C5 0.0412(7) 0.0291(7) 0.0260(6) 0.0031(5) 0.0052(5) 0.0009(6)
C6 0.0349(6) 0.0268(6) 0.0260(6) -0.0008(5) 0.0070(5) -0.0048(5)
C7 0.0270(6) 0.0307(7) 0.0225(6) -0.0021(5) -0.0022(4) 0.0044(5)
C8 0.0535(9) 0.0302(8) 0.0338(7) 0.0002(6) 0.0018(6) 0.0020(7)
C9 0.0318(6) 0.0449(8) 0.0310(7) -0.0092(6) 0.0065(5) 0.0023(6)
C10 0.0407(8) 0.0461(9) 0.0343(7) 0.0032(7) 0.0139(6) 0.0020(7)
C11 0.0264(6) 0.0331(7) 0.0290(6) 0.0038(5) 0.0012(5) -0.0001(5)

loop_
_atom_type_symbol
_atom_type_description
_atom_type_scat_dispersion_real
_atom_type_scat_dispersion_imag
_atom_type_scat_source
C C 0.0033 0.0016 'International Tables Vol C Tables 4.2.6.8 and 6.1.1.4'
H H 0.0000 0.0000 'International Tables Vol C Tables 4.2.6.8 and 6.1.1.4'
N N 0.0061 0.0033 'International Tables Vol C Tables 4.2.6.8 and 6.1.1.4'
O O 0.0106 0.0060 'International Tables Vol C Tables 4.2.6.8 and 6.1.1.4'
F F 0.0171 0.0103 'International Tables Vol C Tables 4.2.6.8 and 6.1.1.4'
S S 0.1246 0.1234 'International Tables Vol C Tables 4.2.6.8 and 6.1.1.4'

loop_
_geom_angle_atom_site_label_1
_geom_angle_atom_site_label_2
_geom_angle_atom_site_label_3
_geom_angle
O2 S1 O1 119.72(7)
O2 S1 N1 106.70(6)
O1 S1 N1 106.69(6)
O2 S1 C1 109.40(7)
O1 S1 C1 109.45(7)
N1 S1 C1 103.62(6)
C11 N1 C7 111.69(11)
C11 N1 S1 122.00(9)
C7 N1 S1 125.09(9)
C2 C1 C6 121.42(12)
C2 C1 S1 118.76(10)
C6 C1 S1 119.79(10)
C3 C2 C1 119.28(13)
C4 C3 C2 118.06(13)
F1 C4 C5 117.96(13)
F1 C4 C3 118.19(13)
C5 C4 C3 123.85(13)
C4 C5 C6 117.81(13)
C5 C6 C1 119.56(12)
C8 C7 N1 128.04(13)
C8 C7 C9 125.29(13)
N1 C7 C9 106.67(12)
C7 C9 C10 106.09(12)
C11 C10 C9 105.68(12)
O3 C11 N1 124.75(13)
O3 C11 C10 128.11(14)
N1 C11 C10 107.14(12)

loop_
_geom_bond_atom_site_label_1
_geom_bond_atom_site_label_2
_geom_bond_distance
S1 O2 1.4218(11)
S1 O1 1.4255(11)
S1 N1 1.6764(11)
S1 C1 1.7477(13)
F1 C4 1.3556(16)
O3 C11 1.1995(18)
N1 C11 1.4247(17)
N1 C7 1.4351(17)
C1 C2 1.3871(18)
C1 C6 1.3900(18)
C2 C3 1.3836(19)
C3 C4 1.378(2)
C4 C5 1.374(2)
C5 C6 1.3837(19)
C7 C8 1.316(2)
C7 C9 1.5091(19)
C9 C10 1.509(2)
C10 C11 1.499(2)
